data_1562683
loop_
_publ_author_name
'Nour Dissem'
'Prabhjyot Kaur'
'Love Karan Rana'
'Thierry Maris'
'Adam Duong'

_publ_section_title
;
 Synthesis, characterization and Hirshfeld surface analysis of a
 mixed-ligand copper (II) coordination polymer from
 1,4,8,11-tetraazacyclotetradecane and pyromellitic dianhydride
;
_journal_name_full 'Transition Metal Chemistry'
_journal_page_first 283
_journal_page_last 290
_journal_paper_doi 10.1007/s11243-020-00444-2
_journal_volume 46
_journal_year 2021
_chemical_formula_moiety 'C30 H36 Cu2 N4 O18, H2 O'
_chemical_formula_sum 'C30 H38 Cu2 N4 O19'
_chemical_formula_weight 885.72
_space_group_crystal_system monoclinic
_space_group_IT_number 12
_space_group_name_Hall '-I 2y'
_space_group_name_H-M_alt 'I 1 2/m 1'
_atom_sites_solution_hydrogens mixed
_atom_sites_solution_primary dual
_audit_creation_date 2021-01-08
_audit_creation_method
;
Olex2 1.3
(compiled 2020.11.12 svn.r5f609507 for OlexSys, GUI svn.r6226)
;
_cell_angle_alpha 90
_cell_angle_beta 100.916(1)
_cell_angle_gamma 90
_cell_formula_units_Z 2
_cell_length_a 8.8717(8)
_cell_length_b 18.8801(1)
_cell_length_c 9.9362(5)
_cell_measurement_reflns_used 9913
_cell_measurement_temperature 150
_cell_measurement_theta_max 60.691
_cell_measurement_theta_min 4.075
_cell_volume 1634.19(17)
_computing_cell_refinement
;
SAINT (2013) V8.38A; Integration Software for Single Crystal Data.
Bruker AXS Inc., Madison, WI 53719-1173.
;
_computing_data_collection
;
APEX 2 (2013) Bruker AXS Inc., Madison, WI 53719-1173.
;
_computing_data_reduction
;
SAINT (2013) V8.38A; Integration Software for Single Crystal Data.
Bruker AXS Inc., Madison, WI 53719-1173.
;
_computing_molecular_graphics 'Olex2 1.3 (Dolomanov et al., 2009)'
_computing_publication_material 'Olex2 1.3 (Dolomanov et al., 2009)'
_computing_structure_refinement 'XL  (Sheldrick, 2008)'
_diffrn_ambient_temperature 150
_diffrn_detector 'CMOS Area detector'
_diffrn_detector_area_resol_mean 10.24
_diffrn_detector_type 'Bruker Photon 100 CMOS Detector'
_diffrn_measured_fraction_theta_full 1.000
_diffrn_measured_fraction_theta_max 0.999
_diffrn_measurement_device 'k-geometry diffractometer'
_diffrn_measurement_device_type 'Bruker Venture Metaljet'
_diffrn_measurement_method '\w and \f scans'
_diffrn_radiation_collimation 'Focusing mirrors'
_diffrn_radiation_monochromator 'Helios MX Mirror Optics'
_diffrn_radiation_probe x-ray
_diffrn_radiation_type GaK\a
_diffrn_radiation_wavelength 1.34139
_diffrn_reflns_av_R_equivalents 0.0358
_diffrn_reflns_av_unetI/netI 0.0241
_diffrn_reflns_Laue_measured_fraction_full 1.000
_diffrn_reflns_Laue_measured_fraction_max 0.999
_diffrn_reflns_limit_h_max 11
_diffrn_reflns_limit_h_min -11
_diffrn_reflns_limit_k_max 24
_diffrn_reflns_limit_k_min -24
_diffrn_reflns_limit_l_max 12
_diffrn_reflns_limit_l_min -12
_diffrn_reflns_number 12066
_diffrn_reflns_point_group_measured_fraction_full 1.000
_diffrn_reflns_point_group_measured_fraction_max 0.999
_diffrn_reflns_theta_full 53.594
_diffrn_reflns_theta_max 60.659
_diffrn_reflns_theta_min 4.074
_diffrn_source 'Metal Jet'
_diffrn_source_target Ga
_diffrn_source_type 'Gallium Liquid Metal Jet Source'
_exptl_absorpt_coefficient_mu 7.584
_exptl_absorpt_correction_T_max 0.2103
_exptl_absorpt_correction_T_min 0.0995
_exptl_absorpt_correction_type multi-scan
_exptl_absorpt_process_details
;
SADABS-2016/2 (Bruker,2016/2) was used for absorption correction.
wR2(int) was 0.0957 before and 0.0593 after correction.
The Ratio of minimum to maximum transmission is 0.4731.
The \l/2 correction factor is Not present.
;
_exptl_crystal_colour 'clear light pink'
_exptl_crystal_colour_lustre clear
_exptl_crystal_colour_modifier light
_exptl_crystal_colour_primary pink
_exptl_crystal_density_diffrn 1.800
_exptl_crystal_description Block
_exptl_crystal_F_000 912
_exptl_crystal_size_max 0.21
_exptl_crystal_size_mid 0.15
_exptl_crystal_size_min 0.11
_refine_diff_density_max 0.863
_refine_diff_density_min -0.551
_refine_diff_density_rms 0.122
_refine_ls_extinction_coef 0.0252(13)
_refine_ls_extinction_expression Fc^*^=kFc[1+0.001xFc^2^\l^3^/sin(2\q)]^-1/4^
_refine_ls_extinction_method 'SHELXL-2018/3 (Sheldrick 2018)'
_refine_ls_goodness_of_fit_ref 1.097
_refine_ls_hydrogen_treatment constr
_refine_ls_matrix_type full
_refine_ls_number_parameters 237
_refine_ls_number_reflns 1946
_refine_ls_number_restraints 133
_refine_ls_restrained_S_all 1.071
_refine_ls_R_factor_all 0.0443
_refine_ls_R_factor_gt 0.0441
_refine_ls_shift/su_max 0.000
_refine_ls_shift/su_mean 0.000
_refine_ls_structure_factor_coef Fsqd
_refine_ls_weighting_details 'w=1/[\s^2^(Fo^2^)+(0.0738P)^2^+2.2900P] where P=(Fo^2^+2Fc^2^)/3'
_refine_ls_weighting_scheme calc
_refine_ls_wR_factor_gt 0.1168
_refine_ls_wR_factor_ref 0.1171
_reflns_Friedel_coverage 0.000
_reflns_Friedel_fraction_full .
_reflns_Friedel_fraction_max .
_reflns_number_gt 1913
_reflns_number_total 1946
_reflns_threshold_expression 'I > 2\s(I)'
_cod_data_source_file ada1682.cif
_cod_data_source_block ada1682
_cod_original_cell_volume 1634.18(19)
_cod_database_code 1562683

loop_
_space_group_symop_id
_space_group_symop_operation_xyz
1 'x, y, z'
2 '-x, y, -z'
3 'x+1/2, y+1/2, z+1/2'
4 '-x+1/2, y+1/2, -z+1/2'
5 '-x, -y, -z'
6 'x, -y, z'
7 '-x+1/2, -y+1/2, -z+1/2'
8 'x+1/2, -y+1/2, z+1/2'

loop_
_atom_site_label
_atom_site_type_symbol
_atom_site_fract_x
_atom_site_fract_y
_atom_site_fract_z
_atom_site_U_iso_or_equiv
_atom_site_adp_type
_atom_site_occupancy
_atom_site_site_symmetry_order
_atom_site_calc_flag
_atom_site_refinement_flags_posn
_atom_site_refinement_flags_adp
_atom_site_refinement_flags_occupancy
_atom_site_disorder_assembly
_atom_site_disorder_group
Cu1 Cu 1.500000 0.000000 0.500000 0.0190(2) Uani 1 4 d S T P . .
O1 O 1.2876(3) 0.000000 0.6115(2) 0.0327(5) Uani 1 2 d S T P B .
H1A H 1.279382 0.041540 0.649623 0.049 Uiso 0.5 1 d R U P . .
H1B H 1.304184 -0.029559 0.681306 0.049 Uiso 0.5 1 d R U P . .
O2 O 1.61271(17) 0.07644(8) 0.61728(15) 0.0279(4) Uani 1 1 d . . . . .
O3 O 1.42626(19) 0.12481(9) 0.71251(19) 0.0360(4) Uani 1 1 d . . . . .
O4 O 1.8238(3) 0.30118(10) 0.41424(19) 0.0464(5) Uani 1 1 d . . . . .
H4 H 1.844553 0.329319 0.354832 0.070 Uiso 1 1 calc R U . . .
O5 O 1.8250(3) 0.40059(9) 0.5393(2) 0.0446(5) Uani 1 1 d . . . . .
C1 C 1.5575(2) 0.12427(11) 0.6839(2) 0.0260(4) Uani 1 1 d . . . . .
C2 C 1.6605(2) 0.18808(11) 0.7222(2) 0.0257(4) Uani 1 1 d . . . . .
C3 C 1.6945(2) 0.22965(11) 0.6157(2) 0.0277(4) Uani 1 1 d . . . . .
H3 H 1.657429 0.215758 0.523511 0.033 Uiso 1 1 calc R U . . .
C4 C 1.7819(2) 0.29132(11) 0.6424(2) 0.0273(4) Uani 1 1 d . . . . .
C5 C 1.8105(3) 0.33652(12) 0.5246(2) 0.0327(5) Uani 1 1 d . . . . .
Cu2 Cu 1.000000 0.000000 0.500000 0.0301(2) Uani 1 4 d DS T P . .
O6 O 1.9146(8) 0.5139(4) 0.3959(6) 0.034(2) Uani 0.25 1 d G . P A -2
H6A H 1.929445 0.476080 0.446776 0.051 Uiso 0.25 1 d G U P A -2
H6B H 2.004676 0.533599 0.405696 0.051 Uiso 0.25 1 d G U P A -2
N1A N 0.9477(15) 0.0863(4) 0.6011(10) 0.0328(14) Uani 0.25 1 d D U P B -1
H1AA H 0.834221 0.094009 0.586869 0.039 Uiso 0.25 1 calc R U P B -1
C1A C 1.0263(17) 0.1468(7) 0.5504(10) 0.0317(14) Uani 0.25 1 d D U P B -1
H1AB H 1.138773 0.144232 0.582832 0.038 Uiso 0.25 1 calc R U P B -1
H1AC H 0.987974 0.192479 0.579550 0.038 Uiso 0.25 1 calc R U P B -1
C2A C 0.9841(17) 0.1376(7) 0.3953(10) 0.0311(14) Uani 0.25 1 d D U P B -1
H2AA H 0.871496 0.141909 0.365645 0.037 Uiso 0.25 1 calc R U P B -1
H2AB H 1.032947 0.175654 0.349974 0.037 Uiso 0.25 1 calc R U P B -1
N2A N 1.0347(17) 0.0680(4) 0.3527(9) 0.0304(13) Uani 0.25 1 d D U P B -1
H2A H 1.139140 0.068450 0.368351 0.036 Uiso 0.25 1 d R U P B -1
C3A C 0.9808(11) 0.0438(5) 0.2104(11) 0.0296(13) Uani 0.25 1 d D U P B -1
H3AA H 0.992779 0.082479 0.145954 0.035 Uiso 0.25 1 calc R U P B -1
H3AB H 0.870634 0.031310 0.196887 0.035 Uiso 0.25 1 calc R U P B -1
C4A C 1.0732(11) -0.0206(5) 0.1810(12) 0.0304(14) Uani 0.25 1 d D U P B -1
H4AA H 1.183148 -0.014772 0.222422 0.037 Uiso 0.25 1 calc R U P B -1
H4AB H 1.063574 -0.027839 0.081093 0.037 Uiso 0.25 1 calc R U P B -1
C5A C 1.0035(14) -0.0826(7) 0.2463(11) 0.0314(14) Uani 0.25 1 d D U P B -1
H5AA H 0.890716 -0.080289 0.216114 0.038 Uiso 0.25 1 calc R U P B -1
H5AB H 1.038629 -0.126864 0.208600 0.038 Uiso 0.25 1 calc R U P B -1
N3A N 1.0365(16) -0.0884(3) 0.3972(10) 0.0315(13) Uani 0.25 1 d D U P B -1
H3A H 1.132528 -0.096139 0.443211 0.038 Uiso 0.25 1 d R U P B -1
C6A C 0.990(2) -0.1476(6) 0.4774(10) 0.0322(14) Uani 0.25 1 d D U P B -1
H6AA H 1.042538 -0.191355 0.456481 0.039 Uiso 0.25 1 calc R U P B -1
H6AB H 0.878037 -0.155228 0.449529 0.039 Uiso 0.25 1 calc R U P B -1
C7A C 1.0286(17) -0.1338(7) 0.6313(11) 0.0333(14) Uani 0.25 1 d D U P B -1
H7AA H 0.987681 -0.171784 0.682868 0.040 Uiso 0.25 1 calc R U P B -1
H7AB H 1.140911 -0.130104 0.663836 0.040 Uiso 0.25 1 calc R U P B -1
N4A N 0.9521(17) -0.0656(5) 0.6463(10) 0.0341(14) Uani 0.25 1 d D U P B -1
H4A H 0.839229 -0.074969 0.622970 0.041 Uiso 0.25 1 calc R U P B -1
C8A C 0.9879(15) -0.0509(6) 0.7948(12) 0.0351(14) Uani 0.25 1 d D U P B -1
H8AA H 1.096205 -0.062941 0.832569 0.042 Uiso 0.25 1 calc R U P B -1
H8AB H 0.921151 -0.079587 0.842933 0.042 Uiso 0.25 1 calc R U P B -1
C9A C 0.9599(15) 0.0278(5) 0.8144(15) 0.0354(15) Uani 0.25 1 d D U P B -1
H9AA H 0.992027 0.036003 0.914181 0.042 Uiso 0.25 1 calc R U P B -1
H9AB H 0.846879 0.033192 0.794566 0.042 Uiso 0.25 1 calc R U P B -1
C10A C 1.0200(15) 0.0919(7) 0.7473(11) 0.0345(14) Uani 0.25 1 d D U P B -1
H10A H 0.989908 0.136538 0.787290 0.041 Uiso 0.25 1 calc R U P B -1
H10B H 1.133288 0.090312 0.758930 0.041 Uiso 0.25 1 calc R U P B -1

loop_
_atom_site_aniso_label
_atom_site_aniso_U_11
_atom_site_aniso_U_22
_atom_site_aniso_U_33
_atom_site_aniso_U_23
_atom_site_aniso_U_13
_atom_site_aniso_U_12
Cu1 0.0217(3) 0.0146(3) 0.0195(3) 0.000 0.0010(2) 0.000
O1 0.0336(11) 0.0280(11) 0.0354(12) 0.000 0.0039(9) 0.000
O2 0.0282(7) 0.0228(7) 0.0320(8) -0.0046(6) 0.0037(6) -0.0038(5)
O3 0.0282(8) 0.0282(8) 0.0518(10) -0.0111(7) 0.0078(7) -0.0042(6)
O4 0.0719(14) 0.0323(9) 0.0364(10) 0.0039(7) 0.0137(9) -0.0103(9)
O5 0.0614(12) 0.0236(8) 0.0480(10) 0.0018(7) 0.0080(9) -0.0080(8)
C1 0.0272(10) 0.0197(9) 0.0300(10) -0.0012(7) 0.0025(8) -0.0030(7)
C2 0.0249(9) 0.0192(9) 0.0316(10) -0.0014(7) 0.0015(7) -0.0013(7)
C3 0.0310(10) 0.0233(10) 0.0265(10) -0.0012(8) -0.0005(8) -0.0025(8)
C4 0.0320(10) 0.0198(9) 0.0288(10) 0.0012(7) 0.0026(8) -0.0018(8)
C5 0.0422(12) 0.0260(11) 0.0285(10) 0.0037(8) 0.0034(9) -0.0009(9)
Cu2 0.0361(4) 0.0285(4) 0.0266(4) 0.000 0.0084(3) 0.000
O6 0.041(3) 0.032(7) 0.031(3) -0.003(3) 0.009(2) 0.001(3)
N1A 0.026(2) 0.039(2) 0.031(2) -0.002(2) 0.000(2) 0.001(2)
C1A 0.025(2) 0.037(2) 0.031(3) 0.000(2) 0.001(2) 0.001(2)
C2A 0.024(2) 0.039(2) 0.030(3) 0.002(2) 0.003(2) 0.001(2)
N2A 0.022(2) 0.041(2) 0.028(2) 0.003(2) 0.006(2) 0.002(2)
C3A 0.020(2) 0.043(2) 0.027(2) 0.003(2) 0.0078(19) 0.001(2)
C4A 0.021(2) 0.044(3) 0.028(2) 0.001(2) 0.0082(19) 0.001(2)
C5A 0.023(2) 0.042(3) 0.029(2) -0.002(2) 0.006(2) 0.002(2)
N3A 0.025(2) 0.039(2) 0.030(2) -0.001(2) 0.004(2) 0.002(2)
C6A 0.027(2) 0.037(2) 0.031(3) 0.000(2) 0.001(2) 0.002(2)
C7A 0.029(2) 0.038(2) 0.031(3) 0.003(2) -0.001(2) 0.001(2)
N4A 0.029(3) 0.039(2) 0.031(2) 0.004(2) -0.001(2) 0.001(2)
C8A 0.030(3) 0.041(3) 0.031(2) 0.004(2) -0.002(2) 0.000(2)
C9A 0.029(3) 0.042(3) 0.032(2) 0.002(2) -0.002(2) -0.002(2)
C10A 0.028(3) 0.041(3) 0.032(2) -0.002(2) -0.001(2) -0.001(2)

loop_
_atom_type_symbol
_atom_type_description
_atom_type_scat_dispersion_real
_atom_type_scat_dispersion_imag
_atom_type_scat_source
C C 0.0137 0.0067 'International Tables Vol C Tables 4.2.6.8 and 6.1.1.4'
H H 0.0000 0.0000 'International Tables Vol C Tables 4.2.6.8 and 6.1.1.4'
Cu Cu -2.7968 3.6874 'International Tables Vol C Tables 4.2.6.8 and 6.1.1.4'
N N 0.0241 0.0134 'International Tables Vol C Tables 4.2.6.8 and 6.1.1.4'
O O 0.0389 0.0241 'International Tables Vol C Tables 4.2.6.8 and 6.1.1.4'

loop_
_geom_angle_atom_site_label_1
_geom_angle_atom_site_label_2
_geom_angle_atom_site_label_3
_geom_angle
_geom_angle_site_symmetry_1
_geom_angle_site_symmetry_3
O1 Cu1 O1 180.0 5_856 .
O2 Cu1 O1 94.70(6) 6 .
O2 Cu1 O1 85.30(6) 6 5_856
O2 Cu1 O1 94.70(6) 5_856 5_856
O2 Cu1 O1 85.30(6) 5_856 .
O2 Cu1 O1 94.70(6) . .
O2 Cu1 O1 85.30(6) . 5_856
O2 Cu1 O1 94.70(6) 2_856 5_856
O2 Cu1 O1 85.30(6) 2_856 .
O2 Cu1 O2 180.0 6 2_856
O2 Cu1 O2 180.00(9) 5_856 .
O2 Cu1 O2 87.62(9) 6 5_856
O2 Cu1 O2 92.38(9) 5_856 2_856
O2 Cu1 O2 87.62(9) . 2_856
O2 Cu1 O2 92.38(9) 6 .
Cu1 O1 H1A 109.9 . .
Cu1 O1 H1A 109.9(7) . 6
Cu1 O1 H1B 109.9(11) . 6
Cu1 O1 H1B 109.9 . .
Cu1 O1 Cu2 127.63(10) . .
H1A O1 H1A 126.1 . 6
H1A O1 H1B 27.3 . 6
H1A O1 H1B 103.9 6 6
H1A O1 H1B 103.9 . .
H1B O1 H1A 27.3 . 6
H1B O1 H1B 78.7 . 6
Cu2 O1 H1A 92(2) . 6
Cu2 O1 H1A 91.6 . .
Cu2 O1 H1B 110.0 . .
Cu2 O1 H1B 110.0(8) . 6
C1 O2 Cu1 128.08(13) . .
C5 O4 H4 109.5 . .
O2 C1 C2 114.98(18) . .
O3 C1 O2 126.26(19) . .
O3 C1 C2 118.63(18) . .
C3 C2 C1 117.56(19) . .
C3 C2 C4 118.71(19) . 7_856
C4 C2 C1 123.69(19) 7_856 .
C2 C3 H3 119.4 . .
C2 C3 C4 121.15(19) . .
C4 C3 H3 119.4 . .
C2 C4 C5 120.26(19) 7_856 .
C3 C4 C2 120.13(19) . 7_856
C3 C4 C5 119.59(19) . .
O4 C5 C4 114.7(2) . .
O5 C5 O4 125.5(2) . .
O5 C5 C4 119.8(2) . .
N1A Cu2 O1 95.1(4) . .
N1A Cu2 N2A 85.9(4) . .
N1A Cu2 N3A 175.9(7) . .
N1A Cu2 N4A 92.1(5) . .
N2A Cu2 O1 92.1(4) . .
N2A Cu2 N3A 95.6(4) . .
N2A Cu2 N4A 176.5(8) . .
N3A Cu2 O1 88.7(4) . .
N4A Cu2 O1 91.0(4) . .
N4A Cu2 N3A 86.2(5) . .
H6A O6 H6B 104.5 . .
Cu2 N1A H1AA 111.6 . .
C1A N1A Cu2 106.7(8) . .
C1A N1A H1AA 111.6 . .
C10A N1A Cu2 116.7(9) . .
C10A N1A H1AA 111.6 . .
C10A N1A C1A 97.8(9) . .
N1A C1A H1AB 111.3 . .
N1A C1A H1AC 111.3 . .
N1A C1A C2A 102.4(11) . .
H1AB C1A H1AC 109.2 . .
C2A C1A H1AB 111.3 . .
C2A C1A H1AC 111.3 . .
C1A C2A H2AA 109.4 . .
C1A C2A H2AB 109.4 . .
H2AA C2A H2AB 108.0 . .
N2A C2A C1A 111.2(10) . .
N2A C2A H2AA 109.4 . .
N2A C2A H2AB 109.4 . .
Cu2 N2A H2A 99.9 . .
C2A N2A Cu2 105.2(7) . .
C2A N2A H2A 107.3 . .
C3A N2A Cu2 115.6(7) . .
C3A N2A C2A 119.3(9) . .
C3A N2A H2A 107.5 . .
N2A C3A H3AA 109.7 . .
N2A C3A H3AB 109.7 . .
N2A C3A C4A 110.0(10) . .
H3AA C3A H3AB 108.2 . .
C4A C3A H3AA 109.7 . .
C4A C3A H3AB 109.7 . .
C3A C4A H4AA 110.8 . .
C3A C4A H4AB 110.8 . .
C3A C4A C5A 104.8(9) . .
H4AA C4A H4AB 108.9 . .
C5A C4A H4AA 110.8 . .
C5A C4A H4AB 110.8 . .
C4A C5A H5AA 107.8 . .
C4A C5A H5AB 107.8 . .
H5AA C5A H5AB 107.1 . .
N3A C5A C4A 118.1(10) . .
N3A C5A H5AA 107.8 . .
N3A C5A H5AB 107.8 . .
Cu2 N3A H3A 96.0 . .
C5A N3A Cu2 115.7(8) . .
C5A N3A H3A 121.0 . .
C5A N3A C6A 125.6(9) . .
C6A N3A Cu2 105.4(7) . .
C6A N3A H3A 86.4 . .
N3A C6A H6AA 109.1 . .
N3A C6A H6AB 109.1 . .
N3A C6A C7A 112.3(10) . .
H6AA C6A H6AB 107.9 . .
C7A C6A H6AA 109.1 . .
C7A C6A H6AB 109.1 . .
C6A C7A H7AA 111.1 . .
C6A C7A H7AB 111.1 . .
H7AA C7A H7AB 109.1 . .
N4A C7A C6A 103.3(10) . .
N4A C7A H7AA 111.1 . .
N4A C7A H7AB 111.1 . .
Cu2 N4A H4A 106.3 . .
C7A N4A Cu2 107.4(8) . .
C7A N4A H4A 106.3 . .
C7A N4A C8A 104.4(8) . .
C8A N4A Cu2 124.8(9) . .
C8A N4A H4A 106.3 . .
N4A C8A H8AA 110.2 . .
N4A C8A H8AB 110.2 . .
N4A C8A C9A 107.6(12) . .
H8AA C8A H8AB 108.5 . .
C9A C8A H8AA 110.2 . .
C9A C8A H8AB 110.2 . .
C8A C9A H9AA 104.9 . .
C8A C9A H9AB 104.9 . .
C8A C9A C10A 129.6(14) . .
H9AA C9A H9AB 105.8 . .
C10A C9A H9AA 104.9 . .
C10A C9A H9AB 104.9 . .
N1A C10A C9A 104.5(10) . .
N1A C10A H10A 110.8 . .
N1A C10A H10B 110.8 . .
C9A C10A H10A 110.8 . .
C9A C10A H10B 110.8 . .
H10A C10A H10B 108.9 . .

loop_
_geom_bond_atom_site_label_1
_geom_bond_atom_site_label_2
_geom_bond_distance
_geom_bond_site_symmetry_2
Cu1 O1 2.360(2) .
Cu1 O1 2.360(2) 5_856
Cu1 O2 1.9998(14) 6
Cu1 O2 1.9998(14) 5_856
Cu1 O2 1.9998(14) .
Cu1 O2 1.9998(14) 2_856
O1 H1A 0.88(3) 6
O1 H1A 0.8800 .
O1 H1B 0.8806 .
O1 H1B 0.88(5) 6
O1 Cu2 2.582(2) .
O2 C1 1.271(3) .
O3 C1 1.250(3) .
O4 H4 0.8400 .
O4 C5 1.308(3) .
O5 C5 1.222(3) .
C1 C2 1.516(3) .
C2 C3 1.395(3) .
C2 C4 1.401(3) 7_856
C3 H3 0.9500 .
C3 C4 1.397(3) .
C4 C5 1.508(3) .
Cu2 N1A 2.015(3) .
Cu2 N2A 2.015(3) .
Cu2 N3A 2.015(3) .
Cu2 N4A 2.015(3) .
O6 H6A 0.8701 .
O6 H6B 0.8703 .
N1A H1AA 1.0000 .
N1A C1A 1.476(4) .
N1A C10A 1.476(4) .
C1A H1AB 0.9900 .
C1A H1AC 0.9900 .
C1A C2A 1.525(5) .
C2A H2AA 0.9900 .
C2A H2AB 0.9900 .
C2A N2A 1.476(4) .
N2A H2A 0.9100 .
N2A C3A 1.476(4) .
C3A H3AA 0.9900 .
C3A H3AB 0.9900 .
C3A C4A 1.525(5) .
C4A H4AA 0.9900 .
C4A H4AB 0.9900 .
C4A C5A 1.525(5) .
C5A H5AA 0.9900 .
C5A H5AB 0.9900 .
C5A N3A 1.476(4) .
N3A H3A 0.8990 .
N3A C6A 1.476(4) .
C6A H6AA 0.9900 .
C6A H6AB 0.9900 .
C6A C7A 1.525(5) .
C7A H7AA 0.9900 .
C7A H7AB 0.9900 .
C7A N4A 1.476(4) .
N4A H4A 1.0000 .
N4A C8A 1.476(4) .
C8A H8AA 0.9900 .
C8A H8AB 0.9900 .
C8A C9A 1.525(5) .
C9A H9AA 0.9900 .
C9A H9AB 0.9900 .
C9A C10A 1.525(5) .
C10A H10A 0.9900 .
C10A H10B 0.9900 .

loop_
_geom_hbond_atom_site_label_D
_geom_hbond_atom_site_label_H
_geom_hbond_atom_site_label_A
_geom_hbond_distance_DH
_geom_hbond_distance_HA
_geom_hbond_distance_DA
_geom_hbond_angle_DHA
_geom_hbond_site_symmetry_A
_geom_hbond_publ_flag
O1 H1A O3 0.88 2.06 2.758(2) 135.3 . yes
O1 H1B O3 0.88 2.09 2.758(2) 131.8 6 yes
O1 H1B O6 0.88 2.32 2.849(7) 118.6 3_445 yes
O1 H1B O6 0.88 2.19 2.849(7) 131.1 8_455 yes
O4 H4 O3 0.84 1.91 2.736(2) 165.8 8_554 yes
N1A H1AA O2 1.00 2.07 3.012(13) 156.0 1_455 yes
N2A H2A O2 0.91 2.18 3.090(15) 173.1 2_856 yes
N3A H3A O2 0.90 2.47 3.150(14) 132.3 5_856 yes
N4A H4A O2 1.00 2.00 2.977(14) 165.0 6_455 yes

loop_
_geom_torsion_atom_site_label_1
_geom_torsion_atom_site_label_2
_geom_torsion_atom_site_label_3
_geom_torsion_atom_site_label_4
_geom_torsion
_geom_torsion_site_symmetry_1
_geom_torsion_site_symmetry_2
_geom_torsion_site_symmetry_3
_geom_torsion_site_symmetry_4
Cu1 O2 C1 O3 15.8(3) . . . .
Cu1 O2 C1 C2 -159.95(14) . . . .
O2 C1 C2 C3 64.1(3) . . . .
O2 C1 C2 C4 -118.2(2) . . . 7_856
O3 C1 C2 C3 -111.9(2) . . . .
O3 C1 C2 C4 65.7(3) . . . 7_856
C1 C2 C3 C4 176.71(19) . . . .
C2 C3 C4 C2 1.0(4) . . . 7_856
C2 C3 C4 C5 -177.4(2) . . . .
C2 C4 C5 O4 147.5(2) 7_856 . . .
C2 C4 C5 O5 -29.7(3) 7_856 . . .
C3 C4 C5 O4 -34.1(3) . . . .
C3 C4 C5 O5 148.7(2) . . . .
C4 C2 C3 C4 -1.0(3) 7_856 . . .
Cu2 N1A C1A C2A 48.3(11) . . . .
Cu2 N1A C10A C9A -62.2(13) . . . .
Cu2 N2A C3A C4A -65.2(11) . . . .
Cu2 N3A C6A C7A -35.8(15) . . . .
Cu2 N4A C8A C9A 38.0(16) . . . .
N1A C1A C2A N2A -58.2(13) . . . .
C1A N1A C10A C9A -175.3(11) . . . .
C1A C2A N2A Cu2 37.4(15) . . . .
C1A C2A N2A C3A 169.2(9) . . . .
C2A N2A C3A C4A 167.7(12) . . . .
N2A C3A C4A C5A 79.0(10) . . . .
C3A C4A C5A N3A -73.3(13) . . . .
C4A C5A N3A Cu2 50.4(15) . . . .
C4A C5A N3A C6A -174.7(12) . . . .
C5A N3A C6A C7A -174.4(13) . . . .
N3A C6A C7A N4A 55.3(16) . . . .
C6A C7A N4A Cu2 -45.6(14) . . . .
C6A C7A N4A C8A -180.0(11) . . . .
C7A N4A C8A C9A 161.7(13) . . . .
N4A C8A C9A C10A -51.8(19) . . . .
C8A C9A C10A N1A 65.9(17) . . . .
C10A N1A C1A C2A 169.3(10) . . . .

_cod_database_fobs_code 1562683
